data_7213608
loop_
_publ_author_name
'Meng, Fandian'
'Qin, Ling'
'Zhang, Mingdao'
'Zheng, Hegen'

_publ_section_title
;
 Two pairs of isomorphism and two 3D metal--organic frameworks based on a
 star-like ligand tri(4-pyridylphenyl)amine
;
_journal_issue 4
_journal_name_full CrystEngComm
_journal_page_first 698
_journal_paper_doi 10.1039/c3ce41694a
_journal_volume 16
_journal_year 2014
_chemical_formula_moiety 'C37 H26 Cd N4 O4'
_chemical_formula_sum 'C37 H26 Cd N4 O4'
_chemical_formula_weight 703.02
_chemical_name_systematic
; 
 ? 
;
_space_group_IT_number 15
_symmetry_cell_setting monoclinic
_symmetry_space_group_name_Hall '-C 2yc'
_symmetry_space_group_name_H-M 'C 1 2/c 1'
_atom_sites_solution_hydrogens geom
_atom_sites_solution_primary direct
_atom_sites_solution_secondary difmap
_audit_creation_method SHELXL-97
_cell_angle_alpha 90.00
_cell_angle_beta 93.1090(10)
_cell_angle_gamma 90.00
_cell_formula_units_Z 4
_cell_length_a 13.7490(12)
_cell_length_b 17.0006(15)
_cell_length_c 13.1650(11)
_cell_measurement_reflns_used 3830
_cell_measurement_temperature 293(2)
_cell_measurement_theta_max 28.29
_cell_measurement_theta_min 1.91
_cell_volume 3072.7(5)
_computing_cell_refinement 'SMART (Bruker, 2000)'
_computing_data_collection 'SMART (Bruker, 2000)'
_computing_data_reduction 'SMART (Bruker, 2000)'
_computing_molecular_graphics SHELXTL
_computing_publication_material SHELXTL
_computing_structure_refinement 'SHELXL-97 (Sheldrick, 1997)'
_computing_structure_solution 'SHELXS-97 (Sheldrick, 1990)'
_diffrn_ambient_temperature 293(2)
_diffrn_measured_fraction_theta_full 0.997
_diffrn_measured_fraction_theta_max 0.997
_diffrn_measurement_device_type 'CCD area detector'
_diffrn_measurement_method 'phi and omega scans'
_diffrn_radiation_monochromator graphite
_diffrn_radiation_source 'fine-focus sealed tube'
_diffrn_radiation_type MoK\a
_diffrn_radiation_wavelength 0.71073
_diffrn_reflns_av_R_equivalents 0.1049
_diffrn_reflns_av_sigmaI/netI 0.0770
_diffrn_reflns_limit_h_max 18
_diffrn_reflns_limit_h_min -18
_diffrn_reflns_limit_k_max 19
_diffrn_reflns_limit_k_min -22
_diffrn_reflns_limit_l_max 13
_diffrn_reflns_limit_l_min -17
_diffrn_reflns_number 10956
_diffrn_reflns_theta_full 28.29
_diffrn_reflns_theta_max 28.29
_diffrn_reflns_theta_min 1.91
_exptl_absorpt_coefficient_mu 0.759
_exptl_absorpt_correction_T_max 0.840
_exptl_absorpt_correction_T_min 0.802
_exptl_absorpt_correction_type multi-scan
_exptl_absorpt_process_details 'SADABS; Bruker, 2000'
_exptl_crystal_colour 'pale yellow'
_exptl_crystal_density_diffrn 1.520
_exptl_crystal_density_method 'not measured'
_exptl_crystal_description block
_exptl_crystal_F_000 1424
_exptl_crystal_size_max 0.29
_exptl_crystal_size_mid 0.27
_exptl_crystal_size_min 0.23
_refine_diff_density_max 1.383
_refine_diff_density_min -0.511
_refine_diff_density_rms 0.081
_refine_ls_extinction_method none
_refine_ls_goodness_of_fit_ref 0.954
_refine_ls_hydrogen_treatment constr
_refine_ls_matrix_type full
_refine_ls_number_parameters 211
_refine_ls_number_reflns 3830
_refine_ls_number_restraints 0
_refine_ls_restrained_S_all 0.954
_refine_ls_R_factor_all 0.0539
_refine_ls_R_factor_gt 0.0446
_refine_ls_shift/su_max 0.012
_refine_ls_shift/su_mean 0.001
_refine_ls_structure_factor_coef Fsqd
_refine_ls_weighting_details 'calc w=1/[\s^2^(Fo^2^)+(0.0403P)^2^+0.0000P] where P=(Fo^2^+2Fc^2^)/3'
_refine_ls_weighting_scheme calc
_refine_ls_wR_factor_gt 0.1000
_refine_ls_wR_factor_ref 0.1034
_reflns_number_gt 3095
_reflns_number_total 3830
_reflns_threshold_expression >2sigma(I)
_cod_data_source_file c3ce41694a.txt
_cod_data_source_block 1
_cod_original_sg_symbol_H-M 'C 2/c'
_cod_database_code 7213608

loop_
_symmetry_equiv_pos_as_xyz
'x, y, z'
'-x, y, -z+1/2'
'x+1/2, y+1/2, z'
'-x+1/2, y+1/2, -z+1/2'
'-x, -y, -z'
'x, -y, z-1/2'
'-x+1/2, -y+1/2, -z'
'x+1/2, -y+1/2, z-1/2'

loop_
_atom_site_label
_atom_site_type_symbol
_atom_site_fract_x
_atom_site_fract_y
_atom_site_fract_z
_atom_site_U_iso_or_equiv
_atom_site_adp_type
_atom_site_occupancy
_atom_site_symmetry_multiplicity
_atom_site_calc_flag
_atom_site_refinement_flags
C1 C 0.2947(2) 1.19771(16) 0.3661(3) 0.0565(8) Uani 1 1 d .
H1 H 0.2718 1.2313 0.3144 0.068 Uiso 1 1 calc R
C2 C 0.2279(2) 1.16228(18) 0.4254(2) 0.0565(7) Uani 1 1 d .
H2 H 0.1617 1.1718 0.4125 0.068 Uiso 1 1 calc R
C3 C 0.2582(2) 1.11303(17) 0.5033(2) 0.0521(7) Uani 1 1 d .
C4 C 0.3576(2) 1.1039(2) 0.5190(3) 0.0723(10) Uani 1 1 d .
H4 H 0.3825 1.0724 0.5720 0.087 Uiso 1 1 calc R
C5 C 0.4209(2) 1.1416(2) 0.4559(3) 0.0697(9) Uani 1 1 d .
H5 H 0.4876 1.1350 0.4686 0.084 Uiso 1 1 calc R
C6 C 0.1909(2) 1.06994(18) 0.5672(2) 0.0523(7) Uani 1 1 d .
C7 C 0.0965(2) 1.09637(18) 0.5805(3) 0.0583(8) Uani 1 1 d .
H7 H 0.0755 1.1432 0.5499 0.070 Uiso 1 1 calc R
C8 C 0.0335(2) 1.05440(18) 0.6381(3) 0.0585(8) Uani 1 1 d .
H8 H -0.0302 1.0716 0.6429 0.070 Uiso 1 1 calc R
C9 C 0.0645(2) 0.98716(17) 0.6886(3) 0.0526(7) Uani 1 1 d .
C10 C 0.1590(2) 0.96071(19) 0.6781(3) 0.0620(9) Uani 1 1 d .
H10 H 0.1812 0.9158 0.7124 0.074 Uiso 1 1 calc R
C11 C 0.2200(2) 1.00137(18) 0.6166(3) 0.0633(9) Uani 1 1 d .
H11 H 0.2823 0.9821 0.6082 0.076 Uiso 1 1 calc R
C12 C 0.0000 0.8616(2) 0.7500 0.0514(10) Uani 1 2 d S
C13 C -0.0343(2) 0.81934(18) 0.8318(3) 0.0574(8) Uani 1 1 d .
H13 H -0.0556 0.8459 0.8881 0.069 Uiso 1 1 calc R
C14 C -0.0365(2) 0.73862(19) 0.8291(3) 0.0605(8) Uani 1 1 d .
H14 H -0.0634 0.7115 0.8821 0.073 Uiso 1 1 calc R
C15 C 0.0000 0.6965(2) 0.7500 0.0547(11) Uani 1 2 d S
C16 C 0.0000 0.6089(2) 0.7500 0.0553(10) Uani 1 2 d S
C17 C -0.0776(2) 0.56659(19) 0.7824(3) 0.0648(9) Uani 1 1 d .
H17 H -0.1311 0.5925 0.8069 0.078 Uiso 1 1 calc R
C18 C -0.0759(2) 0.48538(19) 0.7785(3) 0.0639(9) Uani 1 1 d .
H18 H -0.1308 0.4581 0.7969 0.077 Uiso 1 1 calc R
C19 C 0.64902(19) 1.2409(2) 0.3921(2) 0.0502(7) Uani 1 1 d .
C20 C 0.7230(2) 1.27219(18) 0.4692(2) 0.0512(7) Uani 1 1 d .
H20 H 0.7311 1.3264 0.4737 0.061 Uiso 1 1 calc R
Cd1 Cd 0.5000 1.203021(16) 0.2500 0.04453(12) Uani 1 2 d S
N1 N 0.0000 0.9444(2) 0.7500 0.0573(10) Uani 1 2 d S
N2 N 0.39033(19) 1.18651(15) 0.3786(2) 0.0544(6) Uani 1 1 d .
N3 N 0.0000 0.4443(2) 0.7500 0.0561(9) Uani 1 2 d S
O1 O 0.60104(18) 1.29039(14) 0.3391(2) 0.0720(7) Uani 1 1 d .
O2 O 0.63742(16) 1.16899(15) 0.38143(19) 0.0700(6) Uani 1 1 d .

loop_
_atom_site_aniso_label
_atom_site_aniso_U_11
_atom_site_aniso_U_22
_atom_site_aniso_U_33
_atom_site_aniso_U_23
_atom_site_aniso_U_13
_atom_site_aniso_U_12
C1 0.0656(19) 0.0456(18) 0.059(2) 0.0023(13) 0.0138(16) 0.0062(14)
C2 0.0556(17) 0.0460(18) 0.069(2) 0.0013(15) 0.0165(15) 0.0048(13)
C3 0.0536(16) 0.0432(16) 0.0605(18) -0.0001(14) 0.0120(14) -0.0049(13)
C4 0.0588(19) 0.091(3) 0.067(2) 0.0260(19) 0.0036(17) -0.0122(17)
C5 0.0534(18) 0.086(3) 0.070(2) 0.0145(19) 0.0067(16) -0.0134(16)
C6 0.0496(16) 0.0452(17) 0.0630(19) 0.0020(13) 0.0110(14) -0.0037(12)
C7 0.0640(19) 0.0443(17) 0.069(2) 0.0112(14) 0.0205(16) 0.0095(13)
C8 0.0529(17) 0.0473(18) 0.078(2) 0.0035(15) 0.0243(15) 0.0093(13)
C9 0.0512(16) 0.0337(15) 0.075(2) 0.0002(13) 0.0221(15) -0.0008(12)
C10 0.0506(17) 0.0469(18) 0.089(2) 0.0173(16) 0.0142(16) 0.0019(13)
C11 0.0433(16) 0.057(2) 0.091(2) 0.0148(17) 0.0166(16) 0.0017(13)
C12 0.045(2) 0.035(2) 0.076(3) 0.000 0.018(2) 0.000
C13 0.0627(19) 0.0415(16) 0.070(2) -0.0023(14) 0.0258(16) 0.0027(13)
C14 0.066(2) 0.0439(18) 0.074(2) 0.0086(15) 0.0274(17) 0.0023(14)
C15 0.053(2) 0.041(2) 0.072(3) 0.000 0.014(2) 0.000
C16 0.056(2) 0.040(2) 0.071(3) 0.000 0.008(2) 0.000
C17 0.0578(18) 0.0462(19) 0.092(3) 0.0079(17) 0.0187(17) 0.0050(14)
C18 0.0572(18) 0.0466(19) 0.088(2) 0.0136(16) 0.0100(17) 0.0005(14)
C19 0.0387(14) 0.0597(19) 0.0528(17) -0.0104(14) 0.0068(13) 0.0032(13)
C20 0.0427(15) 0.0499(17) 0.062(2) -0.0081(13) 0.0076(14) -0.0017(11)
Cd1 0.04445(18) 0.04301(19) 0.04645(19) 0.000 0.00542(12) 0.000
N1 0.055(2) 0.0353(19) 0.085(3) 0.000 0.0297(19) 0.000
N2 0.0581(15) 0.0506(15) 0.0554(16) 0.0026(11) 0.0118(12) -0.0072(11)
N3 0.054(2) 0.044(2) 0.069(2) 0.000 -0.0033(18) 0.000
O1 0.0684(15) 0.0646(16) 0.0802(17) -0.0093(12) -0.0217(13) 0.0143(11)
O2 0.0629(14) 0.0560(15) 0.0890(17) -0.0067(13) -0.0147(12) -0.0070(11)

loop_
_atom_type_symbol
_atom_type_description
_atom_type_scat_dispersion_real
_atom_type_scat_dispersion_imag
_atom_type_scat_source
C C 0.0033 0.0016 'International Tables Vol C Tables 4.2.6.8 and 6.1.1.4'
H H 0.0000 0.0000 'International Tables Vol C Tables 4.2.6.8 and 6.1.1.4'
Cd Cd -0.8075 1.2024 'International Tables Vol C Tables 4.2.6.8 and 6.1.1.4'
N N 0.0061 0.0033 'International Tables Vol C Tables 4.2.6.8 and 6.1.1.4'
O O 0.0106 0.0060 'International Tables Vol C Tables 4.2.6.8 and 6.1.1.4'

loop_
_geom_angle_atom_site_label_1
_geom_angle_atom_site_label_2
_geom_angle_atom_site_label_3
_geom_angle
_geom_angle_site_symmetry_1
_geom_angle_site_symmetry_3
N2 C1 C2 123.5(3) . .
N2 C1 H1 118.2 . .
C2 C1 H1 118.2 . .
C3 C2 C1 120.4(3) . .
C3 C2 H2 119.8 . .
C1 C2 H2 119.8 . .
C2 C3 C4 116.0(3) . .
C2 C3 C6 123.6(3) . .
C4 C3 C6 120.3(3) . .
C3 C4 C5 120.3(3) . .
C3 C4 H4 119.8 . .
C5 C4 H4 119.8 . .
N2 C5 C4 122.8(3) . .
N2 C5 H5 118.6 . .
C4 C5 H5 118.6 . .
C11 C6 C7 117.4(3) . .
C11 C6 C3 120.7(3) . .
C7 C6 C3 121.8(3) . .
C8 C7 C6 121.2(3) . .
C8 C7 H7 119.4 . .
C6 C7 H7 119.4 . .
C9 C8 C7 120.5(3) . .
C9 C8 H8 119.8 . .
C7 C8 H8 119.8 . .
C8 C9 C10 119.1(3) . .
C8 C9 N1 120.6(2) . .
C10 C9 N1 120.2(3) . .
C11 C10 C9 119.8(3) . .
C11 C10 H10 120.1 . .
C9 C10 H10 120.1 . .
C10 C11 C6 121.8(3) . .
C10 C11 H11 119.1 . .
C6 C11 H11 119.1 . .
C13 C12 C13 118.1(4) . 2_556
C13 C12 N1 120.93(19) . .
C13 C12 N1 120.93(19) 2_556 .
C14 C13 C12 120.1(3) . .
C14 C13 H13 119.9 . .
C12 C13 H13 119.9 . .
C13 C14 C15 122.0(3) . .
C13 C14 H14 119.0 . .
C15 C14 H14 119.0 . .
C14 C15 C14 117.5(4) 2_556 .
C14 C15 C16 121.25(19) 2_556 .
C14 C15 C16 121.25(19) . .
C17 C16 C17 116.8(4) 2_556 .
C17 C16 C15 121.6(2) 2_556 .
C17 C16 C15 121.6(2) . .
C16 C17 C18 119.8(3) . .
C16 C17 H17 120.1 . .
C18 C17 H17 120.1 . .
N3 C18 C17 123.5(3) . .
N3 C18 H18 118.3 . .
C17 C18 H18 118.3 . .
O2 C19 O1 122.5(3) . .
O2 C19 C20 120.4(3) . .
O1 C19 C20 117.2(3) . .
C20 C20 C19 123.9(4) 7_676 .
C20 C20 H20 118.0 7_676 .
C19 C20 H20 118.0 . .
O1 Cd1 O1 99.97(12) . 2_655
O1 Cd1 N2 95.89(10) . .
O1 Cd1 N2 92.94(10) 2_655 .
O1 Cd1 N2 92.94(10) . 2_655
O1 Cd1 N2 95.89(10) 2_655 2_655
N2 Cd1 N2 166.25(12) . 2_655
O1 Cd1 N3 130.01(6) . 7_566
O1 Cd1 N3 130.01(6) 2_655 7_566
N2 Cd1 N3 83.13(6) . 7_566
N2 Cd1 N3 83.13(6) 2_655 7_566
O1 Cd1 O2 53.13(8) . .
O1 Cd1 O2 152.97(9) 2_655 .
N2 Cd1 O2 87.98(9) . .
N2 Cd1 O2 88.92(9) 2_655 .
N3 Cd1 O2 76.93(6) 7_566 .
O1 Cd1 O2 152.97(9) . 2_655
O1 Cd1 O2 53.13(8) 2_655 2_655
N2 Cd1 O2 88.92(9) . 2_655
N2 Cd1 O2 87.98(9) 2_655 2_655
N3 Cd1 O2 76.93(6) 7_566 2_655
O2 Cd1 O2 153.86(11) . 2_655
C12 N1 C9 120.53(16) . 2_556
C12 N1 C9 120.53(16) . .
C9 N1 C9 118.9(3) 2_556 .
C5 N2 C1 116.7(3) . .
C5 N2 Cd1 115.7(2) . .
C1 N2 Cd1 124.3(2) . .
C18 N3 C18 116.5(4) 2_556 .
C18 N3 Cd1 121.8(2) 2_556 7_566
C18 N3 Cd1 121.8(2) . 7_566
C19 O1 Cd1 97.7(2) . .
C19 O2 Cd1 86.50(18) . .

loop_
_geom_bond_atom_site_label_1
_geom_bond_atom_site_label_2
_geom_bond_distance
_geom_bond_site_symmetry_2
C1 N2 1.329(4) .
C1 C2 1.377(4) .
C1 H1 0.9300 .
C2 C3 1.371(4) .
C2 H2 0.9300 .
C3 C4 1.381(4) .
C3 C6 1.478(4) .
C4 C5 1.392(4) .
C4 H4 0.9300 .
C5 N2 1.321(4) .
C5 H5 0.9300 .
C6 C11 1.384(4) .
C6 C7 1.393(4) .
C7 C8 1.380(4) .
C7 H7 0.9300 .
C8 C9 1.378(4) .
C8 H8 0.9300 .
C9 C10 1.389(4) .
C9 N1 1.430(3) .
C10 C11 1.382(4) .
C10 H10 0.9300 .
C11 H11 0.9300 .
C12 C13 1.397(4) .
C12 C13 1.397(4) 2_556
C12 N1 1.409(5) .
C13 C14 1.373(4) .
C13 H13 0.9300 .
C14 C15 1.380(4) .
C14 H14 0.9300 .
C15 C14 1.380(4) 2_556
C15 C16 1.489(5) .
C16 C17 1.374(4) 2_556
C16 C17 1.374(4) .
C17 C18 1.382(4) .
C17 H17 0.9300 .
C18 N3 1.326(4) .
C18 H18 0.9300 .
C19 O2 1.241(4) .
C19 O1 1.256(4) .
C19 C20 1.495(4) .
C20 C20 1.309(6) 7_676
C20 H20 0.9300 .
Cd1 O1 2.310(2) .
Cd1 O1 2.310(2) 2_655
Cd1 N2 2.345(3) .
Cd1 N2 2.345(3) 2_655
Cd1 N3 2.505(4) 7_566
Cd1 O2 2.558(2) .
Cd1 O2 2.558(2) 2_655
N1 C9 1.430(3) 2_556
N3 C18 1.326(4) 2_556
N3 Cd1 2.505(4) 7_566

loop_
_geom_torsion_atom_site_label_1
_geom_torsion_atom_site_label_2
_geom_torsion_atom_site_label_3
_geom_torsion_atom_site_label_4
_geom_torsion
_geom_torsion_site_symmetry_1
_geom_torsion_site_symmetry_4
N2 C1 C2 C3 0.8(5) . .
C1 C2 C3 C4 1.8(5) . .
C1 C2 C3 C6 -177.0(3) . .
C2 C3 C4 C5 -1.8(5) . .
C6 C3 C4 C5 177.0(3) . .
C3 C4 C5 N2 -0.7(6) . .
C2 C3 C6 C11 155.6(3) . .
C4 C3 C6 C11 -23.2(5) . .
C2 C3 C6 C7 -24.7(5) . .
C4 C3 C6 C7 156.6(3) . .
C11 C6 C7 C8 -2.0(5) . .
C3 C6 C7 C8 178.2(3) . .
C6 C7 C8 C9 3.5(5) . .
C7 C8 C9 C10 -2.1(5) . .
C7 C8 C9 N1 178.7(3) . .
C8 C9 C10 C11 -0.8(5) . .
N1 C9 C10 C11 178.4(3) . .
C9 C10 C11 C6 2.3(5) . .
C7 C6 C11 C10 -0.9(5) . .
C3 C6 C11 C10 178.9(3) . .
C13 C12 C13 C14 -2.0(2) 2_556 .
N1 C12 C13 C14 178.0(2) . .
C12 C13 C14 C15 4.1(5) . .
C13 C14 C15 C14 -2.1(2) . 2_556
C13 C14 C15 C16 177.9(2) . .
C14 C15 C16 C17 40.4(2) 2_556 2_556
C14 C15 C16 C17 -139.6(2) . 2_556
C14 C15 C16 C17 -139.6(2) 2_556 .
C14 C15 C16 C17 40.4(2) . .
C17 C16 C17 C18 -1.8(3) 2_556 .
C15 C16 C17 C18 178.2(3) . .
C16 C17 C18 N3 3.9(5) . .
O2 C19 C20 C20 -1.9(5) . 7_676
O1 C19 C20 C20 178.8(4) . 7_676
C13 C12 N1 C9 -22.8(2) . 2_556
C13 C12 N1 C9 157.2(2) 2_556 2_556
C13 C12 N1 C9 157.2(2) . .
C13 C12 N1 C9 -22.8(2) 2_556 .
C8 C9 N1 C12 140.4(2) . .
C10 C9 N1 C12 -38.8(4) . .
C8 C9 N1 C9 -39.6(2) . 2_556
C10 C9 N1 C9 141.2(4) . 2_556
C4 C5 N2 C1 3.2(5) . .
C4 C5 N2 Cd1 -157.3(3) . .
C2 C1 N2 C5 -3.3(5) . .
C2 C1 N2 Cd1 155.4(2) . .
O1 Cd1 N2 C5 -75.7(3) . .
O1 Cd1 N2 C5 -176.0(2) 2_655 .
N2 Cd1 N2 C5 54.0(2) 2_655 .
N3 Cd1 N2 C5 54.0(2) 7_566 .
O2 Cd1 N2 C5 -23.0(2) . .
O2 Cd1 N2 C5 131.0(2) 2_655 .
O1 Cd1 N2 C1 125.4(2) . .
O1 Cd1 N2 C1 25.1(2) 2_655 .
N2 Cd1 N2 C1 -104.9(2) 2_655 .
N3 Cd1 N2 C1 -104.9(2) 7_566 .
O2 Cd1 N2 C1 178.1(2) . .
O2 Cd1 N2 C1 -27.9(2) 2_655 .
C17 C18 N3 C18 -2.0(3) . 2_556
C17 C18 N3 Cd1 178.0(3) . 7_566
O2 C19 O1 Cd1 4.1(3) . .
C20 C19 O1 Cd1 -176.6(2) . .
O1 Cd1 O1 C19 175.0(2) 2_655 .
N2 Cd1 O1 C19 80.9(2) . .
N2 Cd1 O1 C19 -88.5(2) 2_655 .
N3 Cd1 O1 C19 -5.0(2) 7_566 .
O2 Cd1 O1 C19 -2.10(16) . .
O2 Cd1 O1 C19 -179.85(16) 2_655 .
O1 C19 O2 Cd1 -3.7(3) . .
C20 C19 O2 Cd1 177.0(2) . .
O1 Cd1 O2 C19 2.11(16) . .
O1 Cd1 O2 C19 -4.3(3) 2_655 .
N2 Cd1 O2 C19 -96.80(16) . .
N2 Cd1 O2 C19 96.60(16) 2_655 .
N3 Cd1 O2 C19 179.79(16) 7_566 .
O2 Cd1 O2 C19 179.79(16) 2_655 .
